data_7112759
loop_
_publ_author_name
'Xiaodong Hou'
'Zhihan Wang'
'Molly Overby'
'Angel Ugrinov'
'Casey Oian'
'Rajiv Singh'
'Qianli R. Chu'

_publ_section_title
;
 A two-dimensional hydrogen bonded organic framework self-assembled from a
 three-fold symmetric carbamate
;
_journal_name_full Chem.Commun.
_journal_page_first 5209
_journal_paper_doi 10.1039/C3CC47159D
_journal_volume 50
_journal_year 2014
_chemical_formula_sum 'C31.8 H46.21 N3 O6.6'
_chemical_formula_weight 576.06
_chemical_name_systematic
;
 ?
;
_space_group_crystal_system triclinic
_space_group_IT_number 2
_space_group_name_Hall '-P 1'
_space_group_name_H-M_alt 'P -1'
_symmetry_space_group_name_Hall '-P 1'
_symmetry_space_group_name_H-M 'P -1'
_atom_sites_solution_hydrogens geom
_audit_creation_method SHELXL-2013
_cell_angle_alpha 75.211(2)
_cell_angle_beta 72.344(2)
_cell_angle_gamma 72.914(2)
_cell_formula_units_Z 2
_cell_length_a 9.0114(3)
_cell_length_b 13.5216(5)
_cell_length_c 14.3876(5)
_cell_measurement_reflns_used 5381
_cell_measurement_temperature 100(2)
_cell_measurement_theta_max 66.06
_cell_measurement_theta_min 3.48
_cell_volume 1570.01(10)
_computing_cell_refinement 'Bruker SAINT'
_computing_data_collection 'Bruker APEX2'
_computing_data_reduction 'Bruker SAINT'
_computing_molecular_graphics 'Bruker SHELXTL'
_computing_publication_material 'Bruker SHELXTL'
_computing_structure_refinement 'SHELXL-2013 (Sheldrick, 2013)'
_computing_structure_solution 'SHELXS-97 (Sheldrick, 2008)'
_diffrn_ambient_temperature 100(2)
_diffrn_measured_fraction_theta_full 0.898
_diffrn_measured_fraction_theta_max 0.918
_diffrn_measurement_device_type 'Bruker APEX-II CCD'
_diffrn_measurement_method '\f and \w scans'
_diffrn_radiation_monochromator graphite
_diffrn_radiation_source 'fine-focus sealed tube'
_diffrn_radiation_type CuK\a
_diffrn_radiation_wavelength 1.54178
_diffrn_reflns_av_R_equivalents 0.0365
_diffrn_reflns_av_unetI/netI 0.0401
_diffrn_reflns_Laue_measured_fraction_full 0.898
_diffrn_reflns_Laue_measured_fraction_max 0.918
_diffrn_reflns_limit_h_max 10
_diffrn_reflns_limit_h_min -10
_diffrn_reflns_limit_k_max 15
_diffrn_reflns_limit_k_min -15
_diffrn_reflns_limit_l_max 14
_diffrn_reflns_limit_l_min -16
_diffrn_reflns_number 13886
_diffrn_reflns_point_group_measured_fraction_full 0.898
_diffrn_reflns_point_group_measured_fraction_max 0.918
_diffrn_reflns_theta_full 67.679
_diffrn_reflns_theta_max 66.720
_diffrn_reflns_theta_min 3.478
_exptl_absorpt_coefficient_mu 0.690
_exptl_absorpt_correction_T_max .9664
_exptl_absorpt_correction_T_min .850
_exptl_absorpt_correction_type multi-scan
_exptl_absorpt_process_details 'Acta Cryst (1995). A51, 33-38'
_exptl_crystal_colour colorless
_exptl_crystal_density_diffrn 1.219
_exptl_crystal_density_method 'not measured'
_exptl_crystal_description plate
_exptl_crystal_F_000 622
_exptl_crystal_size_max 0.244
_exptl_crystal_size_mid 0.127
_exptl_crystal_size_min 0.050
_refine_diff_density_max 0.523
_refine_diff_density_min -0.383
_refine_diff_density_rms 0.043
_refine_ls_extinction_method none
_refine_ls_goodness_of_fit_ref 1.037
_refine_ls_hydrogen_treatment constr
_refine_ls_matrix_type full
_refine_ls_number_parameters 413
_refine_ls_number_reflns 5106
_refine_ls_number_restraints 514
_refine_ls_restrained_S_all 1.016
_refine_ls_R_factor_all 0.0624
_refine_ls_R_factor_gt 0.0480
_refine_ls_shift/su_max 0.000
_refine_ls_shift/su_mean 0.000
_refine_ls_structure_factor_coef Fsqd
_refine_ls_weighting_details 'w=1/[\s^2^(Fo^2^)+(0.0619P)^2^+0.8913P] where P=(Fo^2^+2Fc^2^)/3'
_refine_ls_weighting_scheme calc
_refine_ls_wR_factor_gt 0.1235
_refine_ls_wR_factor_ref 0.1344
_reflns_Friedel_coverage 0.000
_reflns_number_gt 4040
_reflns_number_total 5106
_reflns_threshold_expression 'I > 2\s(I)'
_cod_data_source_file c3cc47159d.txt
_cod_data_source_block 1_0.4CH4H8O_0.6C6H6
_cod_original_formula_sum 'C31.80 H46.21 N3 O6.60'
_cod_database_code 7112759
_shelx_space_group_comment
;
The symmetry employed for this shelxl refinement is uniquely defined
by the following loop, which should always be used as a source of
symmetry information in preference to the above space-group names.
They are only intended as comments.
;
_shelx_estimated_absorpt_t_min 0.850
_shelx_estimated_absorpt_t_max 0.966
_shelxl_version_number 2013-3

loop_
_space_group_symop_operation_xyz
'x, y, z'
'-x, -y, -z'

loop_
_atom_site_label
_atom_site_type_symbol
_atom_site_fract_x
_atom_site_fract_y
_atom_site_fract_z
_atom_site_U_iso_or_equiv
_atom_site_adp_type
_atom_site_occupancy
_atom_site_site_symmetry_order
_atom_site_calc_flag
_atom_site_refinement_flags_posn
_atom_site_refinement_flags_adp
_atom_site_refinement_flags_occupancy
_atom_site_disorder_assembly
_atom_site_disorder_group
O1 O 0.50286(16) 0.43107(10) 0.60730(10) 0.0286(3) Uani 1 1 d . U . . .
O2 O 0.74681(17) 0.32881(11) 0.62309(12) 0.0356(4) Uani 1 1 d . U . . .
O3 O 0.61607(16) 0.17019(11) 0.40344(10) 0.0286(3) Uani 1 1 d . U . . .
O4 O 0.57656(18) 0.32154(11) 0.28942(11) 0.0340(4) Uani 1 1 d . U . . .
O5 O 0.12675(16) 0.23411(11) 0.65720(11) 0.0283(3) Uani 1 1 d . U . . .
O6 O 0.20479(17) 0.05587(11) 0.69485(12) 0.0348(4) Uani 1 1 d . U . . .
N1 N 0.6702(2) 0.49938(13) 0.64317(13) 0.0302(4) Uani 1 1 d . U . . .
H1 H 0.5911 0.5561 0.6437 0.036 Uiso 1 1 calc R U . . .
N2 N 0.7240(2) 0.16572(14) 0.24375(12) 0.0300(4) Uani 1 1 d . U . . .
H2 H 0.7602 0.0985 0.2657 0.036 Uiso 1 1 calc R U . . .
N3 N -0.05538(19) 0.14125(13) 0.69622(13) 0.0281(4) Uani 1 1 d . U . . .
H3 H -0.1209 0.2040 0.6918 0.034 Uiso 1 1 calc R U . . .
C1 C 0.4692(2) 0.34885(15) 0.58170(15) 0.0257(4) Uani 1 1 d . U . . .
C2 C 0.5667(2) 0.30124(15) 0.50310(15) 0.0268(4) Uani 1 1 d . U . . .
H2A H 0.6638 0.3209 0.4658 0.032 Uiso 1 1 calc R U . . .
C3 C 0.5188(2) 0.22412(15) 0.48028(15) 0.0263(4) Uani 1 1 d . U . . .
C4 C 0.3770(2) 0.19480(15) 0.53194(15) 0.0261(4) Uani 1 1 d . U . . .
H4 H 0.3463 0.1414 0.5152 0.031 Uiso 1 1 calc R U . . .
C5 C 0.2812(2) 0.24648(15) 0.60928(15) 0.0248(4) Uani 1 1 d . U . . .
C6 C 0.3264(2) 0.32233(15) 0.63557(15) 0.0261(4) Uani 1 1 d . U . . .
H6 H 0.2607 0.3557 0.6896 0.031 Uiso 1 1 calc R U . . .
C7 C 0.6512(2) 0.41347(16) 0.62508(15) 0.0272(4) Uani 1 1 d . U . . .
C8 C 0.8183(2) 0.50305(16) 0.66229(15) 0.0272(4) Uani 1 1 d . U . . .
H8 H 0.9003 0.4371 0.6477 0.033 Uiso 1 1 calc R U . . .
C9 C 0.7947(2) 0.50874(17) 0.77006(16) 0.0322(5) Uani 1 1 d . U . . .
H9A H 0.7587 0.4461 0.8134 0.039 Uiso 1 1 calc R U . . .
H9B H 0.7104 0.5720 0.7868 0.039 Uiso 1 1 calc R U . . .
C10 C 0.9501(3) 0.51345(18) 0.78915(16) 0.0345(5) Uani 1 1 d . U . . .
H10A H 0.9293 0.5225 0.8585 0.041 Uiso 1 1 calc R U . . .
H10B H 1.0301 0.4462 0.7807 0.041 Uiso 1 1 calc R U . . .
C11 C 1.0178(3) 0.60381(19) 0.71874(18) 0.0385(5) Uani 1 1 d . U . . .
H11A H 0.9457 0.6715 0.7348 0.046 Uiso 1 1 calc R U . . .
H11B H 1.1236 0.5998 0.7286 0.046 Uiso 1 1 calc R U . . .
C12 C 1.0363(3) 0.60116(18) 0.61061(17) 0.0357(5) Uani 1 1 d . U . . .
H12A H 1.0700 0.6648 0.5681 0.043 Uiso 1 1 calc R U . . .
H12B H 1.1209 0.5389 0.5914 0.043 Uiso 1 1 calc R U . . .
C13 C 0.8803(3) 0.59643(17) 0.59356(16) 0.0323(5) Uani 1 1 d . U . . .
H13A H 0.8979 0.5903 0.5237 0.039 Uiso 1 1 calc R U . . .
H13B H 0.7990 0.6624 0.6054 0.039 Uiso 1 1 calc R U . . .
C14 C 0.6353(2) 0.22802(16) 0.30813(15) 0.0269(4) Uani 1 1 d . U . . .
C15 C 0.7630(2) 0.20671(17) 0.13666(15) 0.0305(5) Uani 1 1 d . U . . .
H15 H 0.6678 0.2615 0.1204 0.037 Uiso 1 1 calc R U . . .
C16 C 0.9043(3) 0.25719(18) 0.10479(16) 0.0356(5) Uani 1 1 d . U . . .
H16A H 0.9985 0.2050 0.1234 0.043 Uiso 1 1 calc R U . . .
H16B H 0.8787 0.3166 0.1399 0.043 Uiso 1 1 calc R U . . .
C17 C 0.9446(3) 0.2972(2) -0.00657(17) 0.0419(6) Uani 1 1 d . U . . .
H17A H 1.0397 0.3272 -0.0257 0.050 Uiso 1 1 calc R U . . .
H17B H 0.8538 0.3538 -0.0244 0.050 Uiso 1 1 calc R U . . .
C18 C 0.9785(3) 0.2088(2) -0.06334(17) 0.0447(6) Uani 1 1 d . U . . .
H18A H 0.9979 0.2377 -0.1354 0.054 Uiso 1 1 calc R U . . .
H18B H 1.0764 0.1558 -0.0512 0.054 Uiso 1 1 calc R U . . .
C19 C 0.8387(3) 0.1565(2) -0.03128(17) 0.0427(6) Uani 1 1 d . U . . .
H19A H 0.8669 0.0961 -0.0655 0.051 Uiso 1 1 calc R U . . .
H19B H 0.7446 0.2073 -0.0514 0.051 Uiso 1 1 calc R U . . .
C20 C 0.7949(3) 0.11789(18) 0.08081(17) 0.0362(5) Uani 1 1 d . U . . .
H20A H 0.6982 0.0896 0.0995 0.043 Uiso 1 1 calc R U . . .
H20B H 0.8836 0.0603 0.0999 0.043 Uiso 1 1 calc R U . . .
C21 C 0.0990(2) 0.13412(15) 0.68349(14) 0.0257(4) Uani 1 1 d . U . . .
C22 C -0.1212(3) 0.04852(16) 0.71746(16) 0.0316(5) Uani 1 1 d . U . . .
H22 H -0.0741 -0.0052 0.7694 0.038 Uiso 1 1 calc R U . . .
C23 C -0.0793(3) 0.00084(19) 0.62562(19) 0.0435(6) Uani 1 1 d . U . . .
H23A H 0.0386 -0.0217 0.6024 0.052 Uiso 1 1 calc R U . . .
H23B H -0.1194 0.0547 0.5722 0.052 Uiso 1 1 calc R U . . .
C24 C -0.1520(4) -0.0934(2) 0.6463(3) 0.0609(8) Uani 1 1 d . U . . .
H24A H -0.1265 -0.1208 0.5844 0.073 Uiso 1 1 calc R U . . .
H24B H -0.1044 -0.1499 0.6953 0.073 Uiso 1 1 calc R U . . .
C25 C -0.3323(4) -0.0631(2) 0.6862(3) 0.0649(8) Uani 1 1 d . U . . .
H25A H -0.3812 -0.0126 0.6343 0.078 Uiso 1 1 calc R U . . .
H25B H -0.3758 -0.1265 0.7035 0.078 Uiso 1 1 calc R U . . .
C26 C -0.3756(4) -0.0139(3) 0.7769(3) 0.0645(8) Uani 1 1 d . U . . .
H26A H -0.3387 -0.0677 0.8315 0.077 Uiso 1 1 calc R U . . .
H26B H -0.4936 0.0098 0.7984 0.077 Uiso 1 1 calc R U . . .
C27 C -0.3013(3) 0.0792(2) 0.7575(2) 0.0446(6) Uani 1 1 d . U . . .
H27A H -0.3485 0.1368 0.7091 0.054 Uiso 1 1 calc R U . . .
H27B H -0.3261 0.1055 0.8200 0.054 Uiso 1 1 calc R U . . .
O1S O 0.3634(10) 0.2999(6) 1.0391(5) 0.100(2) Uani 0.602(9) 1 d . U P A 1
C1S C 0.4105(7) 0.3956(5) 0.9943(6) 0.0546(18) Uani 0.602(9) 1 d . U P A 1
H1S1 H 0.5278 0.3855 0.9818 0.065 Uiso 0.602(9) 1 calc R U P A 1
H1S2 H 0.3554 0.4499 1.0363 0.065 Uiso 0.602(9) 1 calc R U P A 1
C2S C 0.3852(9) 0.2466(6) 0.9621(7) 0.0512(18) Uani 0.602(9) 1 d . U P A 1
H2S1 H 0.2896 0.2203 0.9701 0.061 Uiso 0.602(9) 1 calc R U P A 1
H2S2 H 0.4799 0.1864 0.9605 0.061 Uiso 0.602(9) 1 calc R U P A 1
C3S C 0.3604(10) 0.4249(6) 0.9006(6) 0.070(2) Uani 0.602(9) 1 d . U P A 1
H3S1 H 0.2434 0.4541 0.9108 0.085 Uiso 0.602(9) 1 calc R U P A 1
H3S2 H 0.4183 0.4752 0.8508 0.085 Uiso 0.602(9) 1 calc R U P A 1
C4S C 0.4084(12) 0.3238(6) 0.8747(5) 0.079(3) Uani 0.602(9) 1 d . U P A 1
H4S1 H 0.5228 0.3099 0.8385 0.095 Uiso 0.602(9) 1 calc R U P A 1
H4S2 H 0.3446 0.3208 0.8308 0.095 Uiso 0.602(9) 1 calc R U P A 1
C5S C 0.3929(14) 0.2423(6) 0.9854(7) 0.067(4) Uani 0.398(9) 1 d G U P A 2
H5S H 0.4046 0.1694 1.0125 0.080 Uiso 0.398(9) 1 calc R U P A 2
C6S C 0.3744(10) 0.2799(6) 0.8892(6) 0.053(2) Uani 0.398(9) 1 d G U P A 2
H6S H 0.3734 0.2328 0.8506 0.064 Uiso 0.398(9) 1 calc R U P A 2
C7S C 0.3573(11) 0.3866(7) 0.8496(5) 0.085(3) Uani 0.398(9) 1 d G U P A 2
H7S H 0.3446 0.4123 0.7838 0.102 Uiso 0.398(9) 1 calc R U P A 2
C8S C 0.3587(14) 0.4556(5) 0.9061(8) 0.100(5) Uani 0.398(9) 1 d G U P A 2
H8S H 0.3470 0.5285 0.8790 0.120 Uiso 0.398(9) 1 calc R U P A 2
C9S C 0.3772(15) 0.4180(9) 1.0022(8) 0.105(5) Uani 0.398(9) 1 d G U P A 2
H9S H 0.3782 0.4651 1.0408 0.126 Uiso 0.398(9) 1 calc R U P A 2
C10S C 0.3943(15) 0.3113(10) 1.0419(6) 0.113(5) Uani 0.398(9) 1 d G U P A 2
H10S H 0.4070 0.2856 1.1076 0.136 Uiso 0.398(9) 1 calc R U P A 2

loop_
_atom_site_aniso_label
_atom_site_aniso_U_11
_atom_site_aniso_U_22
_atom_site_aniso_U_33
_atom_site_aniso_U_23
_atom_site_aniso_U_13
_atom_site_aniso_U_12
O1 0.0252(7) 0.0269(7) 0.0353(8) -0.0097(6) -0.0097(6) -0.0029(6)
O2 0.0337(8) 0.0257(8) 0.0498(10) -0.0091(7) -0.0193(7) 0.0008(6)
O3 0.0314(7) 0.0271(7) 0.0229(7) -0.0057(6) -0.0018(6) -0.0041(6)
O4 0.0386(8) 0.0279(8) 0.0272(8) -0.0068(6) -0.0046(6) 0.0024(6)
O5 0.0238(7) 0.0261(7) 0.0322(8) -0.0069(6) -0.0014(6) -0.0061(5)
O6 0.0298(8) 0.0277(8) 0.0417(9) -0.0026(7) -0.0089(6) -0.0025(6)
N1 0.0267(9) 0.0268(9) 0.0382(10) -0.0114(8) -0.0104(7) -0.0008(7)
N2 0.0324(9) 0.0266(9) 0.0246(9) -0.0057(7) -0.0026(7) -0.0010(7)
N3 0.0248(8) 0.0256(8) 0.0328(10) -0.0059(7) -0.0057(7) -0.0053(7)
C1 0.0256(10) 0.0262(10) 0.0256(10) -0.0040(8) -0.0095(8) -0.0039(8)
C2 0.0232(10) 0.0281(10) 0.0258(10) -0.0028(8) -0.0042(8) -0.0050(8)
C3 0.0263(10) 0.0269(10) 0.0218(10) -0.0052(8) -0.0046(8) -0.0015(8)
C4 0.0294(10) 0.0243(10) 0.0251(10) -0.0041(8) -0.0079(8) -0.0065(8)
C5 0.0233(9) 0.0229(9) 0.0241(10) -0.0015(8) -0.0035(8) -0.0043(7)
C6 0.0247(10) 0.0264(10) 0.0238(10) -0.0063(8) -0.0052(8) -0.0002(8)
C7 0.0262(10) 0.0303(11) 0.0246(10) -0.0044(8) -0.0060(8) -0.0065(8)
C8 0.0242(10) 0.0265(10) 0.0306(11) -0.0073(8) -0.0072(8) -0.0034(8)
C9 0.0313(11) 0.0349(11) 0.0270(11) -0.0051(9) -0.0039(9) -0.0063(9)
C10 0.0354(11) 0.0401(12) 0.0284(11) -0.0079(9) -0.0102(9) -0.0054(9)
C11 0.0403(12) 0.0388(12) 0.0428(13) -0.0096(10) -0.0152(10) -0.0118(10)
C12 0.0353(12) 0.0345(12) 0.0363(12) 0.0002(10) -0.0080(9) -0.0133(9)
C13 0.0349(11) 0.0342(11) 0.0263(11) -0.0028(9) -0.0079(9) -0.0076(9)
C14 0.0252(10) 0.0288(11) 0.0248(10) -0.0050(8) -0.0048(8) -0.0050(8)
C15 0.0303(11) 0.0318(11) 0.0244(11) -0.0067(9) -0.0053(8) -0.0001(8)
C16 0.0411(12) 0.0385(12) 0.0273(11) -0.0055(9) -0.0076(9) -0.0106(10)
C17 0.0474(14) 0.0472(14) 0.0283(12) -0.0018(10) -0.0058(10) -0.0149(11)
C18 0.0449(13) 0.0572(15) 0.0257(12) -0.0085(11) -0.0005(10) -0.0102(11)
C19 0.0485(14) 0.0499(14) 0.0309(12) -0.0174(11) -0.0071(10) -0.0074(11)
C20 0.0360(12) 0.0401(12) 0.0338(12) -0.0131(10) -0.0035(9) -0.0110(10)
C21 0.0301(10) 0.0246(10) 0.0210(10) -0.0040(8) -0.0036(8) -0.0073(8)
C22 0.0352(11) 0.0280(10) 0.0338(12) -0.0014(9) -0.0120(9) -0.0108(9)
C23 0.0498(14) 0.0401(13) 0.0472(15) -0.0161(11) -0.0143(11) -0.0108(11)
C24 0.079(2) 0.0419(15) 0.079(2) -0.0166(14) -0.0337(16) -0.0194(14)
C25 0.077(2) 0.0531(17) 0.087(2) -0.0020(16) -0.0393(17) -0.0381(15)
C26 0.0555(17) 0.071(2) 0.074(2) -0.0012(16) -0.0120(15) -0.0390(15)
C27 0.0388(13) 0.0513(15) 0.0467(15) -0.0098(12) -0.0049(11) -0.0203(11)
O1S 0.106(4) 0.116(5) 0.093(4) -0.006(3) -0.023(3) -0.060(4)
C1S 0.025(2) 0.056(3) 0.091(5) -0.052(3) -0.001(3) -0.002(2)
C2S 0.049(3) 0.063(3) 0.041(5) -0.014(3) -0.019(3) 0.001(3)
C3S 0.071(4) 0.033(3) 0.079(5) -0.012(3) 0.021(3) -0.010(3)
C4S 0.129(7) 0.060(5) 0.038(3) -0.008(3) -0.017(4) -0.009(4)
C5S 0.085(7) 0.090(6) 0.021(5) -0.006(4) -0.034(4) 0.005(6)
C6S 0.061(5) 0.043(5) 0.047(5) -0.007(4) -0.011(4) -0.002(4)
C7S 0.137(8) 0.050(5) 0.031(4) -0.008(4) -0.016(5) 0.030(5)
C8S 0.148(10) 0.026(5) 0.080(6) -0.020(4) 0.038(6) -0.011(5)
C9S 0.139(12) 0.090(7) 0.072(6) -0.069(6) 0.020(6) -0.008(7)
C10S 0.138(11) 0.115(8) 0.055(6) -0.047(6) -0.042(7) 0.064(8)

loop_
_atom_type_symbol
_atom_type_description
_atom_type_scat_dispersion_real
_atom_type_scat_dispersion_imag
_atom_type_scat_source
C C 0.0181 0.0091 'International Tables Vol C Tables 4.2.6.8 and 6.1.1.4'
H H 0.0000 0.0000 'International Tables Vol C Tables 4.2.6.8 and 6.1.1.4'
N N 0.0311 0.0180 'International Tables Vol C Tables 4.2.6.8 and 6.1.1.4'
O O 0.0492 0.0322 'International Tables Vol C Tables 4.2.6.8 and 6.1.1.4'

loop_
_geom_angle_atom_site_label_1
_geom_angle_atom_site_label_2
_geom_angle_atom_site_label_3
_geom_angle
C7 O1 C1 117.08(15)
C14 O3 C3 116.78(15)
C21 O5 C5 119.04(15)
C7 N1 C8 121.97(17)
C7 N1 H1 119.0
C8 N1 H1 119.0
C14 N2 C15 121.32(17)
C14 N2 H2 119.3
C15 N2 H2 119.3
C21 N3 C22 122.50(17)
C21 N3 H3 118.8
C22 N3 H3 118.8
C2 C1 C6 121.70(19)
C2 C1 O1 122.21(18)
C6 C1 O1 115.95(17)
C1 C2 C3 117.91(18)
C1 C2 H2A 121.0
C3 C2 H2A 121.0
C2 C3 C4 122.56(18)
C2 C3 O3 120.44(18)
C4 C3 O3 116.98(18)
C3 C4 C5 117.42(18)
C3 C4 H4 121.3
C5 C4 H4 121.3
C6 C5 C4 121.72(18)
C6 C5 O5 115.56(17)
C4 C5 O5 122.32(18)
C5 C6 C1 118.66(18)
C5 C6 H6 120.7
C1 C6 H6 120.7
O2 C7 N1 127.24(19)
O2 C7 O1 122.09(18)
N1 C7 O1 110.66(17)
N1 C8 C9 111.42(17)
N1 C8 C13 110.04(17)
C9 C8 C13 110.57(17)
N1 C8 H8 108.2
C9 C8 H8 108.2
C13 C8 H8 108.2
C8 C9 C10 111.03(17)
C8 C9 H9A 109.4
C10 C9 H9A 109.4
C8 C9 H9B 109.4
C10 C9 H9B 109.4
H9A C9 H9B 108.0
C11 C10 C9 111.62(18)
C11 C10 H10A 109.3
C9 C10 H10A 109.3
C11 C10 H10B 109.3
C9 C10 H10B 109.3
H10A C10 H10B 108.0
C12 C11 C10 112.08(18)
C12 C11 H11A 109.2
C10 C11 H11A 109.2
C12 C11 H11B 109.2
C10 C11 H11B 109.2
H11A C11 H11B 107.9
C13 C12 C11 111.30(18)
C13 C12 H12A 109.4
C11 C12 H12A 109.4
C13 C12 H12B 109.4
C11 C12 H12B 109.4
H12A C12 H12B 108.0
C12 C13 C8 111.22(17)
C12 C13 H13A 109.4
C8 C13 H13A 109.4
C12 C13 H13B 109.4
C8 C13 H13B 109.4
H13A C13 H13B 108.0
O4 C14 N2 127.01(19)
O4 C14 O3 123.23(18)
N2 C14 O3 109.76(17)
N2 C15 C16 111.99(17)
N2 C15 C20 109.19(17)
C16 C15 C20 111.00(17)
N2 C15 H15 108.2
C16 C15 H15 108.2
C20 C15 H15 108.2
C15 C16 C17 111.13(19)
C15 C16 H16A 109.4
C17 C16 H16A 109.4
C15 C16 H16B 109.4
C17 C16 H16B 109.4
H16A C16 H16B 108.0
C16 C17 C18 111.0(2)
C16 C17 H17A 109.4
C18 C17 H17A 109.4
C16 C17 H17B 109.4
C18 C17 H17B 109.4
H17A C17 H17B 108.0
C19 C18 C17 110.87(19)
C19 C18 H18A 109.5
C17 C18 H18A 109.5
C19 C18 H18B 109.5
C17 C18 H18B 109.5
H18A C18 H18B 108.1
C18 C19 C20 111.8(2)
C18 C19 H19A 109.3
C20 C19 H19A 109.3
C18 C19 H19B 109.3
C20 C19 H19B 109.3
H19A C19 H19B 107.9
C15 C20 C19 111.09(19)
C15 C20 H20A 109.4
C19 C20 H20A 109.4
C15 C20 H20B 109.4
C19 C20 H20B 109.4
H20A C20 H20B 108.0
O6 C21 N3 128.57(19)
O6 C21 O5 122.09(18)
N3 C21 O5 109.30(16)
N3 C22 C23 111.11(19)
N3 C22 C27 109.39(18)
C23 C22 C27 110.59(19)
N3 C22 H22 108.6
C23 C22 H22 108.6
C27 C22 H22 108.6
C22 C23 C24 111.4(2)
C22 C23 H23A 109.4
C24 C23 H23A 109.4
C22 C23 H23B 109.4
C24 C23 H23B 109.4
H23A C23 H23B 108.0
C25 C24 C23 111.0(2)
C25 C24 H24A 109.4
C23 C24 H24A 109.4
C25 C24 H24B 109.4
C23 C24 H24B 109.4
H24A C24 H24B 108.0
C26 C25 C24 110.8(2)
C26 C25 H25A 109.5
C24 C25 H25A 109.5
C26 C25 H25B 109.5
C24 C25 H25B 109.5
H25A C25 H25B 108.1
C25 C26 C27 112.2(3)
C25 C26 H26A 109.2
C27 C26 H26A 109.2
C25 C26 H26B 109.2
C27 C26 H26B 109.2
H26A C26 H26B 107.9
C22 C27 C26 111.2(2)
C22 C27 H27A 109.4
C26 C27 H27A 109.4
C22 C27 H27B 109.4
C26 C27 H27B 109.4
H27A C27 H27B 108.0
C2S O1S C1S 106.9(6)
O1S C1S C3S 103.1(5)
O1S C1S H1S1 111.1
C3S C1S H1S1 111.1
O1S C1S H1S2 111.1
C3S C1S H1S2 111.1
H1S1 C1S H1S2 109.1
O1S C2S C4S 104.1(6)
O1S C2S H2S1 110.9
C4S C2S H2S1 110.9
O1S C2S H2S2 110.9
C4S C2S H2S2 110.9
H2S1 C2S H2S2 109.0
C4S C3S C1S 98.4(6)
C4S C3S H3S1 112.1
C1S C3S H3S1 112.1
C4S C3S H3S2 112.1
C1S C3S H3S2 112.1
H3S1 C3S H3S2 109.7
C3S C4S C2S 109.5(6)
C3S C4S H4S1 109.8
C2S C4S H4S1 109.8
C3S C4S H4S2 109.8
C2S C4S H4S2 109.8
H4S1 C4S H4S2 108.2
C6S C5S C10S 120.0
C6S C5S H5S 120.0
C10S C5S H5S 120.0
C7S C6S C5S 120.0
C7S C6S H6S 120.0
C5S C6S H6S 120.0
C6S C7S C8S 120.0
C6S C7S H7S 120.0
C8S C7S H7S 120.0
C9S C8S C7S 120.0
C9S C8S H8S 120.0
C7S C8S H8S 120.0
C8S C9S C10S 120.0
C8S C9S H9S 120.0
C10S C9S H9S 120.0
C9S C10S C5S 120.0
C9S C10S H10S 120.0
C5S C10S H10S 120.0

loop_
_geom_bond_atom_site_label_1
_geom_bond_atom_site_label_2
_geom_bond_distance
O1 C7 1.378(2)
O1 C1 1.392(2)
O2 C7 1.215(2)
O3 C14 1.382(2)
O3 C3 1.404(2)
O4 C14 1.213(2)
O5 C21 1.384(2)
O5 C5 1.391(2)
O6 C21 1.212(2)
N1 C7 1.321(3)
N1 C8 1.459(3)
N1 H1 0.8800
N2 C14 1.327(3)
N2 C15 1.468(3)
N2 H2 0.8800
N3 C21 1.324(3)
N3 C22 1.466(3)
N3 H3 0.8800
C1 C2 1.379(3)
C1 C6 1.382(3)
C2 C3 1.381(3)
C2 H2A 0.9500
C3 C4 1.384(3)
C4 C5 1.390(3)
C4 H4 0.9500
C5 C6 1.378(3)
C6 H6 0.9500
C8 C9 1.519(3)
C8 C13 1.525(3)
C8 H8 1.0000
C9 C10 1.527(3)
C9 H9A 0.9900
C9 H9B 0.9900
C10 C11 1.524(3)
C10 H10A 0.9900
C10 H10B 0.9900
C11 C12 1.522(3)
C11 H11A 0.9900
C11 H11B 0.9900
C12 C13 1.519(3)
C12 H12A 0.9900
C12 H12B 0.9900
C13 H13A 0.9900
C13 H13B 0.9900
C15 C16 1.515(3)
C15 C20 1.523(3)
C15 H15 1.0000
C16 C17 1.520(3)
C16 H16A 0.9900
C16 H16B 0.9900
C17 C18 1.523(3)
C17 H17A 0.9900
C17 H17B 0.9900
C18 C19 1.519(4)
C18 H18A 0.9900
C18 H18B 0.9900
C19 C20 1.528(3)
C19 H19A 0.9900
C19 H19B 0.9900
C20 H20A 0.9900
C20 H20B 0.9900
C22 C23 1.514(3)
C22 C27 1.516(3)
C22 H22 1.0000
C23 C24 1.523(4)
C23 H23A 0.9900
C23 H23B 0.9900
C24 C25 1.517(4)
C24 H24A 0.9900
C24 H24B 0.9900
C25 C26 1.509(5)
C25 H25A 0.9900
C25 H25B 0.9900
C26 C27 1.522(4)
C26 H26A 0.9900
C26 H26B 0.9900
C27 H27A 0.9900
C27 H27B 0.9900
O1S C2S 1.407(9)
O1S C1S 1.415(8)
C1S C3S 1.473(10)
C1S H1S1 0.9900
C1S H1S2 0.9900
C2S C4S 1.419(10)
C2S H2S1 0.9900
C2S H2S2 0.9900
C3S C4S 1.417(10)
C3S H3S1 0.9900
C3S H3S2 0.9900
C4S H4S1 0.9900
C4S H4S2 0.9900
C5S C6S 1.3900
C5S C10S 1.3900
C5S H5S 0.9500
C6S C7S 1.3900
C6S H6S 0.9500
C7S C8S 1.3900
C7S H7S 0.9500
C8S C9S 1.3900
C8S H8S 0.9500
C9S C10S 1.3900
C9S H9S 0.9500
C10S H10S 0.9500
